data_7202189
loop_
_publ_author_name
'Bondar, Oksana A.'
'Lukashuk, Liliana V.'
'Lysenko, Andrey B.'
'Krautscheid, Harald'
'Rusanov, Eduard B.'
'Chernega, Alexander N.'
'Domasevitch, Konstantin V.'

_publ_section_title
;
 New microporous copper(II) coordination polymers based upon
 bifunctional 1,2,4-triazole/tetrazolate bridges
;
_journal_issue 9
_journal_name_full CrystEngComm
_journal_page_first 1216
_journal_paper_doi 10.1039/b806671j
_journal_volume 10
_journal_year 2008
_chemical_formula_moiety 'C50 H40 Cu2 N30, 4(N O3), 2(H2 O)'
_chemical_formula_sum 'C50 H44 Cu2 N34 O14'
_chemical_formula_weight 1472.27
_chemical_name_common
;
Copper(ii) Nitrate 2:5 Complex with 1,4-bi(1,2,4-triazol-4-
yl)benzene, Dihydrate
;
_chemical_name_systematic
;
Copper(II) Nitrate 2:5 Complex with
1,4-bi(1,2,4-triazol-4-yl)benzene, Dihydrate
;
_space_group_IT_number 14
_symmetry_cell_setting monoclinic
_symmetry_space_group_name_Hall '-P 2ybc'
_symmetry_space_group_name_H-M 'P 1 21/c 1'
_atom_sites_solution_hydrogens geom
_atom_sites_solution_primary direct
_atom_sites_solution_secondary difmap
_audit_creation_method SHELXL-97
_cell_angle_alpha 90.00
_cell_angle_beta 95.485(8)
_cell_angle_gamma 90.00
_cell_formula_units_Z 2
_cell_length_a 24.6600(18)
_cell_length_b 15.8459(8)
_cell_length_c 7.7808(5)
_cell_measurement_reflns_used 8000
_cell_measurement_temperature 213(2)
_cell_measurement_theta_max 27.10
_cell_measurement_theta_min 3.20
_cell_volume 3026.5(3)
_computing_cell_refinement 'IPDS Software (Stoe & Cie, 2000)'
_computing_data_collection 'IPDS Software (Stoe & Cie, 2000)'
_computing_data_reduction 'IPDS Software (Stoe & Cie, 2000)'
_computing_molecular_graphics 'Diamond 2.1e (Brandenburg, 1999)'
_computing_publication_material 'WinGX 1.700.00 (Farrugia, 1999)'
_computing_structure_refinement 'SHELXL-97 (Sheldrick, 1997)'
_computing_structure_solution 'SHELXS-97 (Sheldrick, 1997)'
_diffrn_ambient_temperature 213(2)
_diffrn_measured_fraction_theta_full 0.981
_diffrn_measured_fraction_theta_max 0.981
_diffrn_measurement_device_type 'Stoe Imaging plate diffraction system'
_diffrn_measurement_method '\f oscillation scans'
_diffrn_radiation_monochromator graphite
_diffrn_radiation_source 'fine-focus sealed tube'
_diffrn_radiation_type MoK\a
_diffrn_radiation_wavelength 0.71073
_diffrn_reflns_av_R_equivalents 0.0588
_diffrn_reflns_av_sigmaI/netI 0.1352
_diffrn_reflns_limit_h_max 20
_diffrn_reflns_limit_h_min -31
_diffrn_reflns_limit_k_max 20
_diffrn_reflns_limit_k_min -14
_diffrn_reflns_limit_l_max 9
_diffrn_reflns_limit_l_min -9
_diffrn_reflns_number 11492
_diffrn_reflns_theta_full 27.10
_diffrn_reflns_theta_max 27.10
_diffrn_reflns_theta_min 3.20
_diffrn_standards_decay_% 0
_exptl_absorpt_coefficient_mu 0.799
_exptl_absorpt_correction_T_max 0.8696
_exptl_absorpt_correction_T_min 0.8315
_exptl_absorpt_correction_type refdelf
_exptl_absorpt_process_details 'DIFABS, (Walker & Stuart, 1983)'
_exptl_crystal_colour blue
_exptl_crystal_density_diffrn 1.616
_exptl_crystal_density_method 'not measured'
_exptl_crystal_description prism
_exptl_crystal_F_000 1504
_exptl_crystal_size_max 0.24
_exptl_crystal_size_mid 0.22
_exptl_crystal_size_min 0.18
_refine_diff_density_max 1.207
_refine_diff_density_min -0.418
_refine_diff_density_rms 0.085
_refine_ls_extinction_method none
_refine_ls_goodness_of_fit_ref 0.812
_refine_ls_hydrogen_treatment constr
_refine_ls_matrix_type full
_refine_ls_number_parameters 430
_refine_ls_number_reflns 6535
_refine_ls_number_restraints 0
_refine_ls_restrained_S_all 0.812
_refine_ls_R_factor_all 0.0952
_refine_ls_R_factor_gt 0.0467
_refine_ls_shift/su_max 0.002
_refine_ls_shift/su_mean 0.000
_refine_ls_structure_factor_coef Fsqd
_refine_ls_weighting_details 'calc w=1/[\s^2^(Fo^2^)+(0.0564P)^2^+0.0000P] where P=(Fo^2^+2Fc^2^)/3'
_refine_ls_weighting_scheme calc
_refine_ls_wR_factor_gt 0.1082
_refine_ls_wR_factor_ref 0.1151
_reflns_number_gt 3344
_reflns_number_total 6535
_reflns_threshold_expression >2sigma(I)
_cod_data_source_file b806671j.txt
_cod_data_source_block (2)
_cod_original_sg_symbol_H-M 'P 21/c'
_cod_database_code 7202189

loop_
_symmetry_equiv_pos_as_xyz
'x, y, z'
'-x, y+1/2, -z+1/2'
'-x, -y, -z'
'x, -y-1/2, z-1/2'

loop_
_atom_site_label
_atom_site_type_symbol
_atom_site_fract_x
_atom_site_fract_y
_atom_site_fract_z
_atom_site_U_iso_or_equiv
_atom_site_adp_type
_atom_site_occupancy
_atom_site_symmetry_multiplicity
_atom_site_calc_flag
_atom_site_refinement_flags
_atom_site_disorder_assembly
_atom_site_disorder_group
Cu1 Cu 0.285463(17) 0.24900(4) 0.13946(4) 0.01080(11) Uani 1 1 d . . .
N1 N 0.28268(14) 0.1460(2) 0.3007(3) 0.0163(7) Uani 1 1 d . . .
N2 N 0.28549(14) 0.1468(2) 0.4798(3) 0.0151(7) Uani 1 1 d . . .
N3 N 0.27814(15) 0.0166(2) 0.3919(4) 0.0194(7) Uani 1 1 d . . .
N4 N 0.2252(2) -0.4634(3) 0.3235(6) 0.0501(12) Uani 1 1 d . . .
N5 N 0.2780(2) -0.4699(2) 0.3923(4) 0.0429(12) Uani 1 1 d . . .
N6 N 0.25822(18) -0.3360(2) 0.3746(4) 0.0313(9) Uani 1 1 d . . .
N7 N 0.22406(14) 0.1891(2) -0.0712(3) 0.0196(8) Uani 1 1 d . . .
N8 N 0.22292(14) 0.1993(2) -0.2478(3) 0.0161(7) Uani 1 1 d . . .
N9 N 0.14788(14) 0.1367(2) -0.1947(4) 0.0173(7) Uani 1 1 d . . .
N10 N -0.13846(19) -0.0627(3) -0.3319(5) 0.0442(11) Uani 1 1 d . . .
N11 N -0.11156(19) -0.1371(3) -0.2937(4) 0.0430(12) Uani 1 1 d . . .
N12 N -0.05137(15) -0.0351(3) -0.2808(4) 0.0290(9) Uani 1 1 d . . .
N13 N 0.34610(14) 0.3085(2) 0.3461(3) 0.0186(7) Uani 1 1 d . . .
N14 N 0.34607(14) 0.3054(2) 0.5245(3) 0.0166(7) Uani 1 1 d . . .
N15 N 0.41351(15) 0.3855(2) 0.4641(3) 0.0223(8) Uani 1 1 d . . .
C1 C 0.27851(18) 0.0673(2) 0.2526(4) 0.0192(9) Uani 1 1 d . . .
H1 H 0.2761 0.0486 0.1375 0.023 Uiso 1 1 calc R . .
C2 C 0.28279(18) 0.0693(2) 0.5294(4) 0.0187(9) Uani 1 1 d . . .
H2 H 0.2839 0.0519 0.6452 0.022 Uiso 1 1 calc R . .
C3 C 0.2144(3) -0.3821(3) 0.3134(7) 0.0467(14) Uani 1 1 d . . .
H3 H 0.1807 -0.3591 0.2695 0.056 Uiso 1 1 calc R . .
C4 C 0.2962(3) -0.3935(3) 0.4213(5) 0.0409(14) Uani 1 1 d . . .
H4 H 0.3317 -0.3806 0.4691 0.049 Uiso 1 1 calc R . .
C5 C 0.27217(18) -0.0735(3) 0.3917(5) 0.0215(9) Uani 1 1 d . . .
C6 C 0.3113(2) -0.1218(3) 0.4861(5) 0.0303(11) Uani 1 1 d . . .
H6 H 0.3409 -0.0960 0.5509 0.036 Uiso 1 1 calc R . .
C7 C 0.3059(2) -0.2096(3) 0.4832(5) 0.0329(11) Uani 1 1 d . . .
H7 H 0.3316 -0.2439 0.5473 0.039 Uiso 1 1 calc R . .
C8 C 0.26213(18) -0.2452(3) 0.3839(4) 0.0267(9) Uani 1 1 d . . .
C9 C 0.2238(2) -0.1968(3) 0.2905(5) 0.0319(11) Uani 1 1 d . . .
H9 H 0.1944 -0.2223 0.2244 0.038 Uiso 1 1 calc R . .
C10 C 0.2291(2) -0.1102(3) 0.2950(5) 0.0276(11) Uani 1 1 d . . .
H10 H 0.2031 -0.0762 0.2316 0.033 Uiso 1 1 calc R . .
C11 C 0.17899(18) 0.1509(3) -0.0450(4) 0.0234(10) Uani 1 1 d . . .
H11 H 0.1692 0.1352 0.0644 0.028 Uiso 1 1 calc R . .
C12 C 0.17753(17) 0.1677(3) -0.3182(4) 0.0202(9) Uani 1 1 d . . .
H12 H 0.1668 0.1666 -0.4374 0.024 Uiso 1 1 calc R . .
C13 C -0.1016(2) -0.0031(4) -0.3257(6) 0.0425(14) Uani 1 1 d . . .
H13 H -0.1091 0.0541 -0.3492 0.051 Uiso 1 1 calc R . .
C14 C -0.0591(2) -0.1193(3) -0.2643(5) 0.0402(13) Uani 1 1 d . . .
H14 H -0.0314 -0.1591 -0.2362 0.048 Uiso 1 1 calc R . .
C15 C 0.09633(17) 0.0933(3) -0.2162(4) 0.0206(9) Uani 1 1 d . . .
C16 C 0.09251(19) 0.0147(3) -0.1425(5) 0.0265(10) Uani 1 1 d . . .
H16 H 0.1229 -0.0097 -0.0791 0.032 Uiso 1 1 calc R . .
C17 C 0.04340(19) -0.0277(3) -0.1630(5) 0.0320(11) Uani 1 1 d . . .
H17 H 0.0399 -0.0810 -0.1124 0.038 Uiso 1 1 calc R . .
C18 C -0.0006(2) 0.0090(3) -0.2589(5) 0.0277(10) Uani 1 1 d . . .
C19 C 0.00320(19) 0.0883(3) -0.3323(5) 0.0302(10) Uani 1 1 d . . .
H19 H -0.0271 0.1126 -0.3965 0.036 Uiso 1 1 calc R . .
C20 C 0.05194(19) 0.1310(3) -0.3094(5) 0.0261(10) Uani 1 1 d . . .
H20 H 0.0552 0.1852 -0.3566 0.031 Uiso 1 1 calc R . .
C21 C 0.38678(18) 0.3570(3) 0.3140(4) 0.0221(9) Uani 1 1 d . . .
H21 H 0.3963 0.3704 0.2031 0.027 Uiso 1 1 calc R . .
C22 C 0.38616(18) 0.3512(3) 0.5909(4) 0.0201(9) Uani 1 1 d . . .
H22 H 0.3951 0.3596 0.7098 0.024 Uiso 1 1 calc R . .
C23 C 0.50011(19) 0.4298(3) 0.6116(5) 0.0307(11) Uani 1 1 d . . .
H23 H 0.5003 0.3825 0.6847 0.037 Uiso 1 1 calc R . .
C24 C 0.45802(19) 0.4429(3) 0.4824(4) 0.0245(10) Uani 1 1 d . . .
C25 C 0.4583(2) 0.5114(3) 0.3711(5) 0.0334(11) Uani 1 1 d . . .
H25 H 0.4298 0.5179 0.2828 0.040 Uiso 1 1 calc R . .
N16 N 0.0837(3) -0.2354(3) 0.0445(6) 0.0626(15) Uani 1 1 d . . .
O1 O 0.0338(2) -0.2307(3) 0.0014(6) 0.0789(15) Uani 1 1 d . . .
O2 O 0.1065(3) -0.3051(4) 0.0652(7) 0.0927(18) Uani 1 1 d . . .
O3 O 0.1107(2) -0.1684(3) 0.0693(6) 0.0887(17) Uani 1 1 d . . .
N17 N 0.4108(4) -0.0946(6) 0.2556(9) 0.101(2) Uiso 1 1 d . . .
O4 O 0.3806(3) -0.0375(5) 0.2044(7) 0.1043(18) Uiso 1 1 d . . .
O5 O 0.4437(3) -0.0854(5) 0.4022(8) 0.123(2) Uiso 1 1 d . . .
O6 O 0.4097(3) -0.1606(6) 0.1805(8) 0.128(2) Uiso 1 1 d . . .
O7A O 0.4289(3) 0.4064(4) -0.0304(6) 0.0459(15) Uiso 0.67 1 d P . .
O7B O 0.4130(5) 0.4463(9) -0.0492(13) 0.051(3) Uiso 0.33 1 d P . .

loop_
_atom_site_aniso_label
_atom_site_aniso_U_11
_atom_site_aniso_U_22
_atom_site_aniso_U_33
_atom_site_aniso_U_23
_atom_site_aniso_U_13
_atom_site_aniso_U_12
Cu1 0.0118(2) 0.00982(19) 0.01127(16) 0.00072(18) 0.00364(11) 0.0025(2)
N1 0.022(2) 0.0141(17) 0.0136(13) 0.0019(11) 0.0044(12) -0.0008(16)
N2 0.021(2) 0.0121(16) 0.0126(13) -0.0017(11) 0.0048(12) -0.0034(15)
N3 0.027(2) 0.0100(15) 0.0215(13) 0.0003(13) 0.0039(12) -0.0016(17)
N4 0.072(4) 0.018(2) 0.064(3) -0.0021(19) 0.023(2) -0.004(2)
N5 0.088(4) 0.014(2) 0.0287(17) -0.0004(17) 0.017(2) 0.003(3)
N6 0.050(3) 0.0128(18) 0.0322(17) -0.0017(14) 0.0123(16) -0.0028(19)
N7 0.020(2) 0.0255(19) 0.0139(13) -0.0007(12) 0.0058(12) -0.0070(17)
N8 0.0162(19) 0.0182(18) 0.0147(13) 0.0001(12) 0.0056(12) -0.0008(15)
N9 0.0139(19) 0.0168(17) 0.0219(15) -0.0028(12) 0.0047(12) -0.0067(16)
N10 0.028(3) 0.059(3) 0.046(2) -0.013(2) 0.0082(17) -0.013(3)
N11 0.037(3) 0.062(3) 0.0320(19) -0.0070(19) 0.0119(17) -0.032(3)
N12 0.022(2) 0.037(2) 0.0281(16) -0.0019(15) 0.0071(14) -0.0124(19)
N13 0.020(2) 0.0208(18) 0.0152(13) -0.0004(12) 0.0039(12) -0.0049(16)
N14 0.0172(19) 0.0191(18) 0.0140(13) 0.0016(11) 0.0049(12) -0.0040(16)
N15 0.022(2) 0.028(2) 0.0172(14) -0.0018(13) 0.0049(12) -0.0196(17)
C1 0.025(2) 0.013(2) 0.0201(17) -0.0024(14) 0.0058(15) -0.0015(19)
C2 0.024(2) 0.013(2) 0.0192(16) 0.0008(14) 0.0028(14) 0.0002(18)
C3 0.056(4) 0.024(3) 0.063(3) -0.005(2) 0.019(3) -0.007(3)
C4 0.073(5) 0.020(3) 0.030(2) 0.0038(18) 0.007(2) 0.009(3)
C5 0.032(3) 0.0088(19) 0.0249(17) 0.0005(15) 0.0100(17) 0.0017(19)
C6 0.040(3) 0.019(2) 0.032(2) -0.0015(17) 0.0039(19) -0.002(2)
C7 0.050(4) 0.016(2) 0.033(2) 0.0048(17) 0.005(2) 0.006(2)
C8 0.044(3) 0.0108(18) 0.0279(16) 0.0012(19) 0.0152(15) -0.004(3)
C9 0.039(3) 0.023(2) 0.035(2) -0.0037(18) 0.0065(19) -0.008(2)
C10 0.034(3) 0.018(2) 0.031(2) 0.0006(17) 0.0035(18) -0.001(2)
C11 0.024(3) 0.029(2) 0.0173(17) 0.0019(15) 0.0053(15) -0.010(2)
C12 0.021(2) 0.024(2) 0.0165(16) 0.0019(14) 0.0028(14) -0.0082(19)
C13 0.025(3) 0.052(4) 0.051(3) -0.011(2) 0.008(2) -0.014(3)
C14 0.039(4) 0.041(3) 0.041(2) 0.007(2) 0.006(2) -0.015(3)
C15 0.014(2) 0.025(2) 0.0241(17) -0.0024(15) 0.0068(14) -0.007(2)
C16 0.017(3) 0.027(3) 0.035(2) 0.0038(18) 0.0003(17) -0.004(2)
C17 0.030(3) 0.030(3) 0.036(2) 0.0067(19) 0.0034(19) -0.012(2)
C18 0.020(2) 0.037(3) 0.0274(17) -0.0057(17) 0.0079(15) -0.014(2)
C19 0.019(3) 0.037(3) 0.035(2) 0.0028(18) -0.0008(17) -0.003(2)
C20 0.026(3) 0.021(2) 0.032(2) 0.0050(17) 0.0036(17) -0.004(2)
C21 0.021(2) 0.026(2) 0.0207(17) -0.0007(15) 0.0064(15) -0.010(2)
C22 0.020(2) 0.021(2) 0.0195(17) -0.0023(15) 0.0037(15) -0.0109(19)
C23 0.029(3) 0.035(3) 0.0278(19) 0.0085(17) -0.0006(17) -0.019(2)
C24 0.025(3) 0.029(2) 0.0210(17) -0.0055(16) 0.0081(15) -0.015(2)
C25 0.030(3) 0.041(3) 0.029(2) 0.0061(18) -0.0016(17) -0.019(2)
N16 0.071(4) 0.048(4) 0.063(3) 0.001(2) -0.020(2) -0.001(3)
O1 0.061(4) 0.064(4) 0.107(3) -0.009(2) -0.020(3) -0.005(3)
O2 0.100(5) 0.059(3) 0.111(4) -0.002(3) -0.030(3) 0.013(3)
O3 0.085(4) 0.058(3) 0.112(3) 0.019(3) -0.045(3) -0.023(3)

loop_
_atom_type_symbol
_atom_type_description
_atom_type_scat_dispersion_real
_atom_type_scat_dispersion_imag
_atom_type_scat_source
C C 0.0033 0.0016 'International Tables Vol C Tables 4.2.6.8 and 6.1.1.4'
H H 0.0000 0.0000 'International Tables Vol C Tables 4.2.6.8 and 6.1.1.4'
N N 0.0061 0.0033 'International Tables Vol C Tables 4.2.6.8 and 6.1.1.4'
O O 0.0106 0.0060 'International Tables Vol C Tables 4.2.6.8 and 6.1.1.4'
Cu Cu 0.3201 1.2651 'International Tables Vol C Tables 4.2.6.8 and 6.1.1.4'

loop_
_geom_angle_atom_site_label_1
_geom_angle_atom_site_label_2
_geom_angle_atom_site_label_3
_geom_angle
_geom_angle_site_symmetry_1
_geom_angle_site_symmetry_3
_geom_angle_publ_flag
N14 Cu1 N8 178.16(14) 4_565 4_566 ?
N14 Cu1 N1 90.06(13) 4_565 . ?
N8 Cu1 N1 89.15(13) 4_566 . ?
N14 Cu1 N2 91.84(12) 4_565 4_565 ?
N8 Cu1 N2 88.93(12) 4_566 4_565 ?
N1 Cu1 N2 177.98(15) . 4_565 ?
N14 Cu1 N13 91.46(13) 4_565 . ?
N8 Cu1 N13 90.16(12) 4_566 . ?
N1 Cu1 N13 87.47(12) . . ?
N2 Cu1 N13 93.18(12) 4_565 . ?
N14 Cu1 N7 88.44(12) 4_565 . ?
N8 Cu1 N7 89.94(13) 4_566 . ?
N1 Cu1 N7 92.78(12) . . ?
N2 Cu1 N7 86.57(12) 4_565 . ?
N13 Cu1 N7 179.73(13) . . ?
C1 N1 N2 106.9(3) . . ?
C1 N1 Cu1 126.0(2) . . ?
N2 N1 Cu1 127.0(2) . . ?
C2 N2 N1 107.0(3) . . ?
C2 N2 Cu1 125.3(2) . 4_566 ?
N1 N2 Cu1 127.4(2) . 4_566 ?
C1 N3 C2 105.1(3) . . ?
C1 N3 C5 126.9(3) . . ?
C2 N3 C5 128.0(3) . . ?
C3 N4 N5 106.1(5) . . ?
C4 N5 N4 107.4(5) . . ?
C4 N6 C3 104.2(4) . . ?
C4 N6 C8 128.8(4) . . ?
C3 N6 C8 127.1(4) . . ?
C11 N7 N8 105.9(3) . . ?
C11 N7 Cu1 126.1(2) . . ?
N8 N7 Cu1 127.1(2) . . ?
C12 N8 N7 108.0(3) . . ?
C12 N8 Cu1 129.5(2) . 4_565 ?
N7 N8 Cu1 122.4(2) . 4_565 ?
C11 N9 C12 104.5(4) . . ?
C11 N9 C15 127.0(3) . . ?
C12 N9 C15 128.4(3) . . ?
C13 N10 N11 107.0(5) . . ?
C14 N11 N10 107.4(4) . . ?
C13 N12 C14 105.0(4) . . ?
C13 N12 C18 128.1(5) . . ?
C14 N12 C18 126.9(5) . . ?
C21 N13 N14 106.5(3) . . ?
C21 N13 Cu1 124.7(2) . . ?
N14 N13 Cu1 128.6(2) . . ?
C22 N14 N13 107.8(3) . . ?
C22 N14 Cu1 129.5(2) . 4_566 ?
N13 N14 Cu1 122.1(2) . 4_566 ?
C22 N15 C21 104.9(3) . . ?
C22 N15 C24 127.9(3) . . ?
C21 N15 C24 127.1(3) . . ?
N1 C1 N3 110.2(3) . . ?
N1 C1 H1 124.9 . . ?
N3 C1 H1 124.9 . . ?
N2 C2 N3 110.7(3) . . ?
N2 C2 H2 124.6 . . ?
N3 C2 H2 124.6 . . ?
N4 C3 N6 110.9(6) . . ?
N4 C3 H3 124.5 . . ?
N6 C3 H3 124.6 . . ?
N5 C4 N6 111.5(5) . . ?
N5 C4 H4 124.3 . . ?
N6 C4 H4 124.3 . . ?
C10 C5 C6 121.4(4) . . ?
C10 C5 N3 119.8(4) . . ?
C6 C5 N3 118.8(4) . . ?
C5 C6 C7 118.8(5) . . ?
C5 C6 H6 120.6 . . ?
C7 C6 H6 120.6 . . ?
C8 C7 C6 118.8(5) . . ?
C8 C7 H7 120.6 . . ?
C6 C7 H7 120.6 . . ?
C9 C8 C7 121.9(4) . . ?
C9 C8 N6 119.5(4) . . ?
C7 C8 N6 118.6(4) . . ?
C8 C9 C10 119.0(5) . . ?
C8 C9 H9 120.5 . . ?
C10 C9 H9 120.5 . . ?
C5 C10 C9 120.1(5) . . ?
C5 C10 H10 119.9 . . ?
C9 C10 H10 119.9 . . ?
N7 C11 N9 111.5(3) . . ?
N7 C11 H11 124.2 . . ?
N9 C11 H11 124.2 . . ?
N8 C12 N9 110.1(3) . . ?
N8 C12 H12 125.0 . . ?
N9 C12 H12 125.0 . . ?
N10 C13 N12 110.7(5) . . ?
N10 C13 H13 124.6 . . ?
N12 C13 H13 124.6 . . ?
N11 C14 N12 109.7(5) . . ?
N11 C14 H14 125.1 . . ?
N12 C14 H14 125.1 . . ?
C16 C15 C20 121.6(4) . . ?
C16 C15 N9 118.5(4) . . ?
C20 C15 N9 119.9(4) . . ?
C15 C16 C17 119.1(4) . . ?
C15 C16 H16 120.5 . . ?
C17 C16 H16 120.5 . . ?
C16 C17 C18 119.4(4) . . ?
C16 C17 H17 120.3 . . ?
C18 C17 H17 120.3 . . ?
C17 C18 C19 121.5(5) . . ?
C17 C18 N12 119.4(4) . . ?
C19 C18 N12 119.1(5) . . ?
C20 C19 C18 119.0(4) . . ?
C20 C19 H19 120.5 . . ?
C18 C19 H19 120.5 . . ?
C19 C20 C15 119.5(4) . . ?
C19 C20 H20 120.3 . . ?
C15 C20 H20 120.3 . . ?
N13 C21 N15 110.4(3) . . ?
N13 C21 H21 124.8 . . ?
N15 C21 H21 124.8 . . ?
N14 C22 N15 110.3(3) . . ?
N14 C22 H22 124.8 . . ?
N15 C22 H22 124.8 . . ?
C25 C23 C24 117.8(4) 3_666 . ?
C25 C23 H23 121.1 3_666 . ?
C24 C23 H23 121.1 . . ?
C23 C24 C25 121.3(4) . . ?
C23 C24 N15 119.6(4) . . ?
C25 C24 N15 119.1(4) . . ?
C23 C25 C24 120.9(4) 3_666 . ?
C23 C25 H25 119.6 3_666 . ?
C24 C25 H25 119.6 . . ?
O2 N16 O1 120.7(6) . . ?
O2 N16 O3 120.3(6) . . ?
O1 N16 O3 119.0(6) . . ?
O6 N17 O4 120.4(8) . . ?
O6 N17 O5 119.6(9) . . ?
O4 N17 O5 120.0(8) . . ?

loop_
_geom_bond_atom_site_label_1
_geom_bond_atom_site_label_2
_geom_bond_distance
_geom_bond_site_symmetry_2
_geom_bond_publ_flag
Cu1 N14 2.008(3) 4_565 ?
Cu1 N8 2.019(3) 4_566 ?
Cu1 N1 2.063(3) . ?
Cu1 N2 2.066(3) 4_565 ?
Cu1 N13 2.291(3) . ?
Cu1 N7 2.325(3) . ?
N1 C1 1.304(5) . ?
N1 N2 1.389(3) . ?
N2 C2 1.291(5) . ?
N2 Cu1 2.066(3) 4_566 ?
N3 C1 1.350(5) . ?
N3 C2 1.354(5) . ?
N3 C5 1.435(5) . ?
N4 C3 1.317(7) . ?
N4 N5 1.366(7) . ?
N5 C4 1.302(7) . ?
N6 C4 1.333(6) . ?
N6 C3 1.353(7) . ?
N6 C8 1.444(6) . ?
N7 C11 1.298(5) . ?
N7 N8 1.381(4) . ?
N8 C12 1.299(5) . ?
N8 Cu1 2.019(3) 4_565 ?
N9 C11 1.351(5) . ?
N9 C12 1.354(5) . ?
N9 C15 1.441(5) . ?
N10 C13 1.308(7) . ?
N10 N11 1.371(7) . ?
N11 C14 1.322(7) . ?
N12 C13 1.354(7) . ?
N12 C14 1.356(7) . ?
N12 C18 1.430(6) . ?
N13 C21 1.307(5) . ?
N13 N14 1.389(4) . ?
N14 C22 1.294(5) . ?
N14 Cu1 2.008(3) 4_566 ?
N15 C22 1.360(5) . ?
N15 C21 1.362(5) . ?
N15 C24 1.422(5) . ?
C1 H1 0.9400 . ?
C2 H2 0.9400 . ?
C3 H3 0.9400 . ?
C4 H4 0.9400 . ?
C5 C10 1.372(6) . ?
C5 C6 1.386(6) . ?
C6 C7 1.397(6) . ?
C6 H6 0.9400 . ?
C7 C8 1.387(7) . ?
C7 H7 0.9400 . ?
C8 C9 1.370(7) . ?
C9 C10 1.378(6) . ?
C9 H9 0.9400 . ?
C10 H10 0.9400 . ?
C11 H11 0.9400 . ?
C12 H12 0.9400 . ?
C13 H13 0.9400 . ?
C14 H14 0.9400 . ?
C15 C16 1.378(6) . ?
C15 C20 1.389(6) . ?
C16 C17 1.381(6) . ?
C16 H16 0.9400 . ?
C17 C18 1.384(7) . ?
C17 H17 0.9400 . ?
C18 C19 1.388(7) . ?
C19 C20 1.375(6) . ?
C19 H19 0.9400 . ?
C20 H20 0.9400 . ?
C21 H21 0.9400 . ?
C22 H22 0.9400 . ?
C23 C25 1.384(6) 3_666 ?
C23 C24 1.390(6) . ?
C23 H23 0.9400 . ?
C24 C25 1.390(6) . ?
C25 C23 1.384(6) 3_666 ?
C25 H25 0.9400 . ?
N16 O2 1.243(7) . ?
N16 O1 1.246(7) . ?
N16 O3 1.258(7) . ?
N17 O6 1.198(9) . ?
N17 O4 1.216(9) . ?
N17 O5 1.342(9) . ?
O7A O7B 0.751(13) . ?

loop_
_geom_torsion_atom_site_label_1
_geom_torsion_atom_site_label_2
_geom_torsion_atom_site_label_3
_geom_torsion_atom_site_label_4
_geom_torsion
_geom_torsion_site_symmetry_1
_geom_torsion_site_symmetry_2
_geom_torsion_site_symmetry_3
_geom_torsion_site_symmetry_4
_geom_torsion_publ_flag
N14 Cu1 N1 C1 -52.0(4) 4_565 . . . ?
N8 Cu1 N1 C1 126.3(4) 4_566 . . . ?
N13 Cu1 N1 C1 -143.5(4) . . . . ?
N7 Cu1 N1 C1 36.4(4) . . . . ?
N14 Cu1 N1 N2 127.2(3) 4_565 . . . ?
N8 Cu1 N1 N2 -54.5(3) 4_566 . . . ?
N13 Cu1 N1 N2 35.7(3) . . . . ?
N7 Cu1 N1 N2 -144.4(3) . . . . ?
C1 N1 N2 C2 -0.1(4) . . . . ?
Cu1 N1 N2 C2 -179.4(3) . . . . ?
C1 N1 N2 Cu1 -174.0(3) . . . 4_566 ?
Cu1 N1 N2 Cu1 6.7(4) . . . 4_566 ?
C3 N4 N5 C4 0.5(5) . . . . ?
N14 Cu1 N7 C11 135.0(4) 4_565 . . . ?
N8 Cu1 N7 C11 -44.2(4) 4_566 . . . ?
N1 Cu1 N7 C11 45.0(4) . . . . ?
N2 Cu1 N7 C11 -133.1(4) 4_565 . . . ?
N14 Cu1 N7 N8 -57.3(3) 4_565 . . . ?
N8 Cu1 N7 N8 123.6(3) 4_566 . . . ?
N1 Cu1 N7 N8 -147.3(3) . . . . ?
N2 Cu1 N7 N8 34.7(3) 4_565 . . . ?
C11 N7 N8 C12 0.5(4) . . . . ?
Cu1 N7 N8 C12 -169.3(3) . . . . ?
C11 N7 N8 Cu1 -177.1(3) . . . 4_565 ?
Cu1 N7 N8 Cu1 13.1(4) . . . 4_565 ?
C13 N10 N11 C14 0.5(5) . . . . ?
N14 Cu1 N13 C21 55.6(4) 4_565 . . . ?
N8 Cu1 N13 C21 -125.3(4) 4_566 . . . ?
N1 Cu1 N13 C21 145.6(4) . . . . ?
N2 Cu1 N13 C21 -36.3(4) 4_565 . . . ?
N14 Cu1 N13 N14 -128.5(3) 4_565 . . . ?
N8 Cu1 N13 N14 50.7(3) 4_566 . . . ?
N1 Cu1 N13 N14 -38.5(3) . . . . ?
N2 Cu1 N13 N14 139.6(3) 4_565 . . . ?
C21 N13 N14 C22 -0.2(4) . . . . ?
Cu1 N13 N14 C22 -176.7(3) . . . . ?
C21 N13 N14 Cu1 171.9(3) . . . 4_566 ?
Cu1 N13 N14 Cu1 -4.7(4) . . . 4_566 ?
N2 N1 C1 N3 0.4(4) . . . . ?
Cu1 N1 C1 N3 179.7(3) . . . . ?
C2 N3 C1 N1 -0.5(5) . . . . ?
C5 N3 C1 N1 177.6(4) . . . . ?
N1 N2 C2 N3 -0.2(4) . . . . ?
Cu1 N2 C2 N3 173.8(3) 4_566 . . . ?
C1 N3 C2 N2 0.4(5) . . . . ?
C5 N3 C2 N2 -177.7(4) . . . . ?
N5 N4 C3 N6 -0.5(5) . . . . ?
C4 N6 C3 N4 0.4(5) . . . . ?
C8 N6 C3 N4 179.7(4) . . . . ?
N4 N5 C4 N6 -0.3(5) . . . . ?
C3 N6 C4 N5 -0.1(5) . . . . ?
C8 N6 C4 N5 -179.3(3) . . . . ?
C1 N3 C5 C10 -52.7(6) . . . . ?
C2 N3 C5 C10 125.0(5) . . . . ?
C1 N3 C5 C6 125.5(4) . . . . ?
C2 N3 C5 C6 -56.8(6) . . . . ?
C10 C5 C6 C7 -0.7(6) . . . . ?
N3 C5 C6 C7 -178.8(4) . . . . ?
C5 C6 C7 C8 0.9(6) . . . . ?
C6 C7 C8 C9 -0.7(6) . . . . ?
C6 C7 C8 N6 177.1(4) . . . . ?
C4 N6 C8 C9 163.4(4) . . . . ?
C3 N6 C8 C9 -15.7(6) . . . . ?
C4 N6 C8 C7 -14.4(6) . . . . ?
C3 N6 C8 C7 166.5(4) . . . . ?
C7 C8 C9 C10 0.2(6) . . . . ?
N6 C8 C9 C10 -177.5(4) . . . . ?
C6 C5 C10 C9 0.2(6) . . . . ?
N3 C5 C10 C9 178.3(4) . . . . ?
C8 C9 C10 C5 0.0(6) . . . . ?
N8 N7 C11 N9 -0.9(5) . . . . ?
Cu1 N7 C11 N9 168.9(3) . . . . ?
C12 N9 C11 N7 1.0(5) . . . . ?
C15 N9 C11 N7 177.6(4) . . . . ?
N7 N8 C12 N9 0.2(5) . . . . ?
Cu1 N8 C12 N9 177.5(3) 4_565 . . . ?
C11 N9 C12 N8 -0.7(5) . . . . ?
C15 N9 C12 N8 -177.2(4) . . . . ?
N11 N10 C13 N12 -1.4(5) . . . . ?
C14 N12 C13 N10 1.7(5) . . . . ?
C18 N12 C13 N10 -179.6(4) . . . . ?
N10 N11 C14 N12 0.6(5) . . . . ?
C13 N12 C14 N11 -1.4(5) . . . . ?
C18 N12 C14 N11 179.9(4) . . . . ?
C11 N9 C15 C16 -51.3(6) . . . . ?
C12 N9 C15 C16 124.5(4) . . . . ?
C11 N9 C15 C20 128.7(4) . . . . ?
C12 N9 C15 C20 -55.5(6) . . . . ?
C20 C15 C16 C17 0.4(6) . . . . ?
N9 C15 C16 C17 -179.6(3) . . . . ?
C15 C16 C17 C18 0.9(6) . . . . ?
C16 C17 C18 C19 -1.3(6) . . . . ?
C16 C17 C18 N12 179.7(4) . . . . ?
C13 N12 C18 C17 160.0(4) . . . . ?
C14 N12 C18 C17 -21.6(6) . . . . ?
C13 N12 C18 C19 -19.0(6) . . . . ?
C14 N12 C18 C19 159.4(4) . . . . ?
C17 C18 C19 C20 0.3(6) . . . . ?
N12 C18 C19 C20 179.3(4) . . . . ?
C18 C19 C20 C15 1.0(6) . . . . ?
C16 C15 C20 C19 -1.4(6) . . . . ?
N9 C15 C20 C19 178.6(4) . . . . ?
N14 N13 C21 N15 0.3(5) . . . . ?
Cu1 N13 C21 N15 177.0(3) . . . . ?
C22 N15 C21 N13 -0.2(5) . . . . ?
C24 N15 C21 N13 -176.6(4) . . . . ?
N13 N14 C22 N15 0.1(5) . . . . ?
Cu1 N14 C22 N15 -171.2(3) 4_566 . . . ?
C21 N15 C22 N14 0.1(5) . . . . ?
C24 N15 C22 N14 176.4(4) . . . . ?
C25 C23 C24 C25 1.7(8) 3_666 . . . ?
C25 C23 C24 N15 -177.8(4) 3_666 . . . ?
C22 N15 C24 C23 43.4(7) . . . . ?
C21 N15 C24 C23 -141.1(4) . . . . ?
C22 N15 C24 C25 -136.2(5) . . . . ?
C21 N15 C24 C25 39.4(7) . . . . ?
C23 C24 C25 C23 -1.8(8) . . . 3_666 ?
N15 C24 C25 C23 177.8(4) . . . 3_666 ?
